data_7026884
loop_
_publ_author_name
'Smith, Joshua C.'
'Ma, Kuangbiao'
'Piers, Warren E.'
'Parvez, Masood'
'McDonald, Robert'

_publ_section_title
;
 A new weakly coordinating aluminate anion incorporating a chelating
 perfluoro-bis-anilido ligand.
;
_journal_issue 42
_journal_name_full 'Dalton transactions (Cambridge, England : 2003)'
_journal_page_first 10256
_journal_page_last 10263
_journal_paper_doi 10.1039/c0dt00846j
_journal_volume 39
_journal_year 2010
_chemical_formula_sum 'C44 H16 Al F28 Li N4 O2'
_chemical_formula_weight 1198.53
_chemical_name_systematic
;
?
;
_space_group_IT_number 14
_symmetry_cell_setting monoclinic
_symmetry_space_group_name_Hall '-P 2ybc'
_symmetry_space_group_name_H-M 'P 1 21/c 1'
_atom_sites_solution_hydrogens geom
_atom_sites_solution_primary direct
_atom_sites_solution_secondary difmap
_cell_angle_alpha 90.00
_cell_angle_beta 109.349(13)
_cell_angle_gamma 90.00
_cell_formula_units_Z 4
_cell_length_a 8.8290(10)
_cell_length_b 27.656(6)
_cell_length_c 19.277(4)
_cell_measurement_reflns_used 14647
_cell_measurement_temperature 173(2)
_cell_measurement_theta_max 25.01
_cell_measurement_theta_min 2.55
_cell_volume 4441.1(15)
_computing_cell_refinement 'HKL DENZO (Otwinowski & Minor, 1997)'
_computing_data_collection 'COLLECT (Hooft, 1998)'
_computing_data_reduction 'SCALEPACK (Otwinowski & Minor, 1997)'
_computing_molecular_graphics 'ORTEPII (Johnson, 1976)'
_computing_publication_material 'SHELXL-97 (Sheldrick, 1997)'
_computing_structure_refinement 'SHELXL-97 (Sheldrick, 1997)'
_computing_structure_solution 'SAPI91 (Fan, 1991)'
_diffrn_ambient_temperature 173(2)
_diffrn_measured_fraction_theta_full 0.995
_diffrn_measured_fraction_theta_max 0.995
_diffrn_measurement_device_type 'Nonius KappaCCD'
_diffrn_measurement_method ' \w and \f '
_diffrn_radiation_monochromator graphite
_diffrn_radiation_source 'fine-focus sealed tube'
_diffrn_radiation_type MoK\a
_diffrn_radiation_wavelength 0.71073
_diffrn_reflns_av_R_equivalents 0.0330
_diffrn_reflns_av_sigmaI/netI 0.0508
_diffrn_reflns_limit_h_max 10
_diffrn_reflns_limit_h_min -10
_diffrn_reflns_limit_k_max 32
_diffrn_reflns_limit_k_min -32
_diffrn_reflns_limit_l_max 22
_diffrn_reflns_limit_l_min -22
_diffrn_reflns_number 14647
_diffrn_reflns_theta_full 25.01
_diffrn_reflns_theta_max 25.01
_diffrn_reflns_theta_min 2.55
_exptl_absorpt_coefficient_mu 0.210
_exptl_absorpt_correction_T_max 0.9834
_exptl_absorpt_correction_T_min 0.9592
_exptl_absorpt_correction_type multi-scan
_exptl_absorpt_process_details 'SORTAV: (Blessing, 1997)'
_exptl_crystal_colour colorless
_exptl_crystal_density_diffrn 1.793
_exptl_crystal_density_method 'not measured'
_exptl_crystal_description needle
_exptl_crystal_F_000 2368
_exptl_crystal_size_max 0.20
_exptl_crystal_size_mid 0.10
_exptl_crystal_size_min 0.08
_refine_diff_density_max 0.211
_refine_diff_density_min -0.260
_refine_diff_density_rms 0.050
_refine_ls_extinction_method none
_refine_ls_goodness_of_fit_ref 1.017
_refine_ls_hydrogen_treatment constr
_refine_ls_matrix_type full
_refine_ls_number_parameters 724
_refine_ls_number_reflns 7802
_refine_ls_number_restraints 0
_refine_ls_restrained_S_all 1.017
_refine_ls_R_factor_all 0.0768
_refine_ls_R_factor_gt 0.0417
_refine_ls_shift/su_max 0.002
_refine_ls_shift/su_mean 0.000
_refine_ls_structure_factor_coef Fsqd
_refine_ls_weighting_details 'calc w=1/[\s^2^(Fo^2^)+(0.044P)^2^+2.07P] where P=(Fo^2^+2Fc^2^)/3'
_refine_ls_weighting_scheme calc
_refine_ls_wR_factor_gt 0.0887
_refine_ls_wR_factor_ref 0.1045
_reflns_number_gt 5320
_reflns_number_total 7802
_reflns_threshold_expression >2sigma(I)
_cod_data_source_file c0dt00846j.txt
_cod_data_source_block Compound_3
_cod_depositor_comments
;
The following automatic conversions were performed:

'_symmetry_cell_setting' value 'Monoclinic' changed to 'monoclinic'
according to /home/saulius/struct/CIF-dictionaries/cif_core.dic
dictionary named 'cif_core.dic' version 2.4.2 from
2011-04-26.

'_exptl_absorpt_correction_type' value 'Multi-scan'
changed to 'multi-scan' according to
/home/saulius/struct/CIF-dictionaries/cif_core.dic dictionary named
'cif_core.dic' version 2.4.2 from 2011-04-26.

Automatic conversion script
Id: cif_fix_values 1891 2012-01-12 08:04:46Z andrius 
;
_cod_original_cell_volume 4441.1(14)
_cod_original_sg_symbol_H-M 'P 21/c'
_cod_database_code 7026884

loop_
_symmetry_equiv_pos_as_xyz
'x, y, z'
'-x, y+1/2, -z+1/2'
'-x, -y, -z'
'x, -y-1/2, z-1/2'

loop_
_atom_site_label
_atom_site_type_symbol
_atom_site_fract_x
_atom_site_fract_y
_atom_site_fract_z
_atom_site_U_iso_or_equiv
_atom_site_adp_type
_atom_site_occupancy
_atom_site_symmetry_multiplicity
_atom_site_calc_flag
_atom_site_refinement_flags
_atom_site_disorder_assembly
_atom_site_disorder_group
Al1 Al 0.70780(8) 0.35992(3) 0.28018(4) 0.02556(18) Uani 1 1 d . . .
F1 F 0.7666(2) 0.41490(6) 0.13862(9) 0.0534(4) Uani 1 1 d . . .
F2 F 0.6043(3) 0.43322(7) -0.00401(10) 0.0811(6) Uani 1 1 d . . .
F3 F 0.2903(3) 0.45976(7) -0.04694(10) 0.0931(8) Uani 1 1 d . . .
F4 F 0.1407(2) 0.46823(7) 0.05529(12) 0.0849(7) Uani 1 1 d . . .
F5 F 0.30089(18) 0.44870(6) 0.19772(10) 0.0529(4) Uani 1 1 d . . .
F6 F 0.52936(18) 0.52383(5) 0.23529(9) 0.0442(4) Uani 1 1 d . . .
F7 F 0.53418(18) 0.57248(5) 0.35464(9) 0.0470(4) Uani 1 1 d . . .
F8 F 0.64122(18) 0.52966(5) 0.49037(9) 0.0484(4) Uani 1 1 d . . .
F9 F 0.73747(17) 0.43740(5) 0.50406(8) 0.0399(4) Uani 1 1 d . . .
F10 F 1.02214(17) 0.42081(5) 0.47643(8) 0.0410(4) Uani 1 1 d . . .
F11 F 1.20208(18) 0.36949(6) 0.59314(9) 0.0543(5) Uani 1 1 d . . .
F12 F 1.11539(19) 0.27808(6) 0.61611(9) 0.0542(5) Uani 1 1 d . . .
F13 F 0.8385(2) 0.24030(6) 0.52391(10) 0.0640(5) Uani 1 1 d . . .
F14 F 0.65454(18) 0.29160(5) 0.40703(9) 0.0484(4) Uani 1 1 d . . .
F15 F 1.03628(17) 0.40850(5) 0.28962(8) 0.0410(4) Uani 1 1 d . . .
F16 F 1.33220(18) 0.42786(6) 0.38078(9) 0.0489(4) Uani 1 1 d . . .
F17 F 1.49566(17) 0.36128(6) 0.48254(9) 0.0553(5) Uani 1 1 d . . .
F18 F 1.35736(19) 0.27386(6) 0.48803(9) 0.0570(5) Uani 1 1 d . . .
F19 F 1.05928(17) 0.25447(5) 0.39770(8) 0.0421(4) Uani 1 1 d . . .
F20 F 1.10615(16) 0.24688(5) 0.26751(8) 0.0390(4) Uani 1 1 d . . .
F21 F 0.98607(18) 0.16264(5) 0.20389(9) 0.0433(4) Uani 1 1 d . . .
F22 F 0.66161(18) 0.14962(5) 0.14410(8) 0.0402(4) Uani 1 1 d . . .
F23 F 0.46005(16) 0.22190(5) 0.14672(8) 0.0386(4) Uani 1 1 d . . .
F24 F 0.52425(18) 0.31601(6) 0.06576(8) 0.0444(4) Uani 1 1 d . . .
F25 F 0.2307(2) 0.33716(6) -0.03003(8) 0.0546(5) Uani 1 1 d . . .
F26 F -0.01959(18) 0.35330(6) 0.01889(10) 0.0580(5) Uani 1 1 d . . .
F27 F 0.02527(18) 0.34661(7) 0.16523(10) 0.0610(5) Uani 1 1 d . . .
F28 F 0.31986(17) 0.32701(6) 0.26156(8) 0.0456(4) Uani 1 1 d . . .
Li1 Li 0.6378(6) 0.10153(18) 0.2234(3) 0.0499(13) Uani 1 1 d . . .
O1 O 0.8202(2) 0.06329(7) 0.24134(10) 0.0474(5) Uani 1 1 d . . .
O2 O 0.5702(2) 0.13948(7) 0.28662(11) 0.0501(5) Uani 1 1 d . . .
N1 N 0.6277(2) 0.42086(7) 0.24657(11) 0.0289(5) Uani 1 1 d . . .
N2 N 0.7360(2) 0.38208(7) 0.37443(10) 0.0269(5) Uani 1 1 d . . .
N3 N 0.8855(2) 0.32186(7) 0.28772(11) 0.0269(5) Uani 1 1 d . . .
N4 N 0.5841(2) 0.31309(7) 0.21867(11) 0.0269(5) Uani 1 1 d . . .
C1 C 0.5415(3) 0.43281(8) 0.17309(14) 0.0327(6) Uani 1 1 d . . .
C2 C 0.6119(3) 0.42847(10) 0.11901(15) 0.0399(7) Uani 1 1 d . . .
C3 C 0.5288(5) 0.43735(11) 0.04604(17) 0.0539(9) Uani 1 1 d . . .
C4 C 0.3719(5) 0.45080(11) 0.02451(17) 0.0602(10) Uani 1 1 d . . .
C5 C 0.2966(4) 0.45541(11) 0.07619(19) 0.0555(9) Uani 1 1 d . . .
C6 C 0.3793(3) 0.44585(10) 0.14867(16) 0.0411(7) Uani 1 1 d . . .
C7 C 0.6280(3) 0.45177(8) 0.30421(14) 0.0278(6) Uani 1 1 d . . .
C8 C 0.5809(3) 0.49966(9) 0.30051(15) 0.0330(6) Uani 1 1 d . . .
C9 C 0.5866(3) 0.52526(9) 0.36251(16) 0.0352(6) Uani 1 1 d . . .
C10 C 0.6393(3) 0.50481(9) 0.43003(15) 0.0351(7) Uani 1 1 d . . .
C11 C 0.6902(3) 0.45731(9) 0.43609(14) 0.0304(6) Uani 1 1 d . . .
C12 C 0.6891(3) 0.43054(8) 0.37541(14) 0.0267(6) Uani 1 1 d . . .
C13 C 0.8296(3) 0.35827(9) 0.43883(13) 0.0264(6) Uani 1 1 d . . .
C14 C 0.9715(3) 0.37646(9) 0.48802(14) 0.0312(6) Uani 1 1 d . . .
C15 C 1.0655(3) 0.35022(10) 0.54742(14) 0.0355(7) Uani 1 1 d . . .
C16 C 1.0221(3) 0.30427(10) 0.55942(14) 0.0380(7) Uani 1 1 d . . .
C17 C 0.8824(3) 0.28515(10) 0.51239(15) 0.0390(7) Uani 1 1 d . . .
C18 C 0.7898(3) 0.31175(9) 0.45343(14) 0.0335(6) Uani 1 1 d . . .
C19 C 1.0408(3) 0.32999(9) 0.33745(13) 0.0263(6) Uani 1 1 d . . .
C20 C 1.1142(3) 0.37436(9) 0.33826(14) 0.0291(6) Uani 1 1 d . . .
C21 C 1.2647(3) 0.38474(9) 0.38576(15) 0.0332(6) Uani 1 1 d . . .
C22 C 1.3480(3) 0.35124(10) 0.43600(15) 0.0373(7) Uani 1 1 d . . .
C23 C 1.2789(3) 0.30718(10) 0.43827(14) 0.0374(7) Uani 1 1 d . . .
C24 C 1.1270(3) 0.29734(9) 0.39105(14) 0.0316(6) Uani 1 1 d . . .
C25 C 0.8438(3) 0.27828(8) 0.24894(13) 0.0262(6) Uani 1 1 d . . .
C26 C 0.9444(3) 0.24179(9) 0.24105(14) 0.0313(6) Uani 1 1 d . . .
C27 C 0.8842(3) 0.19895(9) 0.20612(15) 0.0327(6) Uani 1 1 d . . .
C28 C 0.7229(3) 0.19314(9) 0.17481(14) 0.0323(6) Uani 1 1 d . . .
C29 C 0.6194(3) 0.22990(9) 0.17706(14) 0.0289(6) Uani 1 1 d . . .
C30 C 0.6763(3) 0.27314(9) 0.21218(13) 0.0271(6) Uani 1 1 d . . .
C31 C 0.4293(3) 0.32012(8) 0.16657(13) 0.0268(6) Uani 1 1 d . . .
C32 C 0.4002(3) 0.32257(9) 0.09113(14) 0.0310(6) Uani 1 1 d . . .
C33 C 0.2515(3) 0.33321(9) 0.04204(14) 0.0367(7) Uani 1 1 d . . .
C34 C 0.1253(3) 0.34169(10) 0.06702(16) 0.0391(7) Uani 1 1 d . . .
C35 C 0.1486(3) 0.33905(10) 0.14058(16) 0.0380(7) Uani 1 1 d . . .
C36 C 0.2984(3) 0.32860(9) 0.18901(14) 0.0317(6) Uani 1 1 d . . .
C37 C 0.9611(4) 0.05708(14) 0.30519(19) 0.0703(10) Uani 1 1 d . . .
H37A H 1.0080 0.0882 0.3211 0.084 Uiso 1 1 d R . .
H37B H 0.9309 0.0423 0.3438 0.084 Uiso 1 1 d R . .
C38 C 1.0734(5) 0.02578(15) 0.2812(2) 0.0839(12) Uani 1 1 d . . .
H38A H 1.1825 0.0355 0.3054 0.101 Uiso 1 1 d R . .
H38B H 1.0599 -0.0072 0.2936 0.101 Uiso 1 1 d R . .
C39 C 1.0233(4) 0.03232(13) 0.2004(2) 0.0691(10) Uani 1 1 d . . .
H39A H 1.0757 0.0605 0.1901 0.083 Uiso 1 1 d R . .
H39B H 1.0530 0.0045 0.1781 0.083 Uiso 1 1 d R . .
C40 C 0.8471(4) 0.03927(14) 0.18015(19) 0.0682(10) Uani 1 1 d . . .
H40A H 0.7927 0.0087 0.1728 0.082 Uiso 1 1 d R . .
H40B H 0.8046 0.0587 0.1368 0.082 Uiso 1 1 d R . .
C41 C 0.4048(4) 0.14926(13) 0.27698(19) 0.0623(9) Uani 1 1 d . A 1
H41A H 0.3483 0.1203 0.2861 0.075 Uiso 0.50 1 calc PR A 1
H41B H 0.3465 0.1624 0.2276 0.075 Uiso 0.50 1 calc PR A 1
C42 C 0.4306(9) 0.1895(3) 0.3406(4) 0.0581(13) Uani 0.50 1 d P A 1
H42A H 0.4518 0.2216 0.3232 0.070 Uiso 0.50 1 calc PR A 1
H42B H 0.3350 0.1917 0.3564 0.070 Uiso 0.50 1 calc PR A 1
C43 C 0.5586(6) 0.17378(15) 0.3959(2) 0.0897(14) Uani 1 1 d . A 1
H43A H 0.5304 0.1461 0.4219 0.108 Uiso 0.50 1 calc PR A 1
H43B H 0.6056 0.1999 0.4316 0.108 Uiso 0.50 1 calc PR A 1
H41C H 0.3726 0.1804 0.2510 0.075 Uiso 0.50 1 calc PR A 2
H41D H 0.3362 0.1235 0.2468 0.075 Uiso 0.50 1 calc PR A 2
C42' C 0.3830(8) 0.1514(3) 0.3474(4) 0.0581(13) Uani 0.50 1 d P A 2
H42C H 0.3650 0.1190 0.3650 0.070 Uiso 0.50 1 calc PR A 2
H42D H 0.2937 0.1732 0.3470 0.070 Uiso 0.50 1 calc PR A 2
H43C H 0.5534 0.2095 0.3985 0.108 Uiso 0.50 1 calc PR A 2
H43D H 0.5943 0.1606 0.4464 0.108 Uiso 0.50 1 calc PR A 2
C44 C 0.6680(5) 0.15906(17) 0.3569(2) 0.0850(13) Uani 1 1 d . A .
H44A H 0.7400 0.1342 0.3832 0.102 Uiso 1 1 d R . .
H44B H 0.7290 0.1859 0.3488 0.102 Uiso 1 1 d R . .

loop_
_atom_site_aniso_label
_atom_site_aniso_U_11
_atom_site_aniso_U_22
_atom_site_aniso_U_33
_atom_site_aniso_U_23
_atom_site_aniso_U_13
_atom_site_aniso_U_12
Al1 0.0245(4) 0.0232(4) 0.0262(4) -0.0027(3) 0.0046(3) 0.0001(3)
F1 0.0595(11) 0.0579(11) 0.0493(11) -0.0065(8) 0.0268(9) -0.0007(9)
F2 0.1373(19) 0.0699(13) 0.0428(12) -0.0020(10) 0.0386(13) -0.0215(13)
F3 0.1323(19) 0.0706(14) 0.0379(12) 0.0175(10) -0.0235(12) -0.0140(13)
F4 0.0573(12) 0.0743(14) 0.0842(15) 0.0077(12) -0.0288(11) 0.0128(10)
F5 0.0337(9) 0.0540(11) 0.0633(12) -0.0051(9) 0.0055(8) 0.0040(8)
F6 0.0487(9) 0.0272(8) 0.0469(10) 0.0046(7) 0.0026(8) 0.0028(7)
F7 0.0420(9) 0.0240(8) 0.0658(11) -0.0110(8) 0.0054(8) 0.0056(7)
F8 0.0496(10) 0.0424(9) 0.0521(11) -0.0234(8) 0.0151(8) -0.0007(8)
F9 0.0484(9) 0.0407(9) 0.0306(9) -0.0078(7) 0.0130(7) 0.0007(7)
F10 0.0351(8) 0.0406(9) 0.0422(9) -0.0025(7) 0.0059(7) -0.0120(7)
F11 0.0349(9) 0.0713(12) 0.0428(10) -0.0010(9) -0.0058(8) -0.0043(8)
F12 0.0502(10) 0.0640(11) 0.0411(10) 0.0174(9) 0.0053(8) 0.0197(9)
F13 0.0688(12) 0.0390(10) 0.0718(13) 0.0203(9) 0.0067(10) -0.0020(9)
F14 0.0416(9) 0.0338(9) 0.0557(11) 0.0004(8) -0.0026(8) -0.0097(7)
F15 0.0431(9) 0.0296(8) 0.0427(10) 0.0026(7) 0.0040(7) -0.0068(7)
F16 0.0421(9) 0.0497(10) 0.0527(11) -0.0140(8) 0.0126(8) -0.0202(8)
F17 0.0281(8) 0.0778(12) 0.0492(11) -0.0159(9) -0.0016(8) -0.0036(8)
F18 0.0478(10) 0.0658(12) 0.0452(11) 0.0122(9) -0.0010(8) 0.0161(9)
F19 0.0450(9) 0.0340(9) 0.0464(10) 0.0077(7) 0.0138(8) 0.0021(7)
F20 0.0272(8) 0.0370(8) 0.0522(10) -0.0118(7) 0.0125(7) 0.0002(7)
F21 0.0440(9) 0.0311(8) 0.0558(11) -0.0075(7) 0.0178(8) 0.0063(7)
F22 0.0484(9) 0.0231(8) 0.0456(10) -0.0100(7) 0.0110(8) -0.0058(7)
F23 0.0310(8) 0.0331(8) 0.0456(10) -0.0068(7) 0.0044(7) -0.0071(7)
F24 0.0463(9) 0.0561(10) 0.0354(9) -0.0024(8) 0.0198(8) 0.0016(8)
F25 0.0641(11) 0.0627(11) 0.0268(10) 0.0018(8) 0.0015(8) -0.0015(9)
F26 0.0348(9) 0.0612(11) 0.0578(12) 0.0066(9) -0.0116(8) 0.0020(8)
F27 0.0295(9) 0.0877(13) 0.0671(12) 0.0050(10) 0.0178(9) 0.0124(9)
F28 0.0397(9) 0.0668(11) 0.0336(10) -0.0014(8) 0.0164(7) 0.0051(8)
Li1 0.047(3) 0.047(3) 0.054(3) -0.009(2) 0.014(2) 0.004(2)
O1 0.0437(12) 0.0531(13) 0.0409(12) 0.0012(10) 0.0081(10) 0.0089(10)
O2 0.0456(12) 0.0596(13) 0.0440(13) -0.0133(10) 0.0135(10) -0.0035(10)
N1 0.0291(11) 0.0265(11) 0.0260(12) -0.0023(9) 0.0024(9) 0.0012(9)
N2 0.0270(11) 0.0237(11) 0.0263(12) -0.0014(9) 0.0040(9) 0.0021(9)
N3 0.0237(11) 0.0247(11) 0.0295(12) -0.0051(9) 0.0052(9) -0.0030(9)
N4 0.0240(11) 0.0264(11) 0.0277(12) -0.0042(9) 0.0050(9) 0.0012(9)
C1 0.0360(15) 0.0211(13) 0.0327(16) 0.0000(12) 0.0002(13) -0.0027(12)
C2 0.0477(18) 0.0317(15) 0.0357(18) 0.0008(13) 0.0075(14) -0.0030(13)
C3 0.088(3) 0.0390(18) 0.0334(19) 0.0010(14) 0.0181(19) -0.0139(18)
C4 0.084(3) 0.0426(19) 0.0304(19) 0.0084(15) -0.0133(19) -0.0112(18)
C5 0.048(2) 0.0389(18) 0.058(2) 0.0053(16) -0.0124(17) 0.0027(15)
C6 0.0422(17) 0.0286(15) 0.0400(18) 0.0002(13) -0.0031(15) -0.0011(13)
C7 0.0229(13) 0.0245(14) 0.0334(16) -0.0041(12) 0.0059(11) -0.0014(11)
C8 0.0256(13) 0.0295(15) 0.0373(17) 0.0029(13) 0.0017(12) 0.0011(11)
C9 0.0289(14) 0.0215(14) 0.0515(19) -0.0079(13) 0.0081(13) 0.0012(11)
C10 0.0289(14) 0.0355(16) 0.0397(18) -0.0171(14) 0.0095(13) -0.0042(12)
C11 0.0264(13) 0.0330(15) 0.0295(16) -0.0053(12) 0.0061(12) -0.0013(11)
C12 0.0213(13) 0.0240(13) 0.0332(16) -0.0052(11) 0.0067(11) -0.0026(10)
C13 0.0261(13) 0.0287(14) 0.0232(14) -0.0019(11) 0.0064(11) 0.0031(11)
C14 0.0305(15) 0.0311(15) 0.0323(16) -0.0010(12) 0.0107(13) -0.0015(12)
C15 0.0229(14) 0.0509(18) 0.0278(16) -0.0031(13) 0.0016(12) 0.0004(13)
C16 0.0361(16) 0.0471(18) 0.0282(16) 0.0093(13) 0.0072(13) 0.0127(14)
C17 0.0434(17) 0.0303(16) 0.0422(18) 0.0082(13) 0.0125(14) 0.0019(13)
C18 0.0266(14) 0.0329(15) 0.0358(16) -0.0019(13) 0.0035(12) 0.0008(12)
C19 0.0224(13) 0.0289(14) 0.0274(14) -0.0037(11) 0.0082(11) -0.0002(11)
C20 0.0275(14) 0.0304(15) 0.0275(15) -0.0018(12) 0.0064(12) 0.0014(12)
C21 0.0285(14) 0.0345(15) 0.0383(17) -0.0118(13) 0.0132(13) -0.0084(13)
C22 0.0212(14) 0.0506(18) 0.0356(17) -0.0143(14) 0.0031(12) -0.0011(13)
C23 0.0313(15) 0.0477(18) 0.0288(16) 0.0024(13) 0.0041(12) 0.0131(14)
C24 0.0328(15) 0.0294(15) 0.0346(16) -0.0018(12) 0.0140(13) 0.0009(12)
C25 0.0291(14) 0.0223(13) 0.0278(14) -0.0012(11) 0.0103(11) -0.0027(11)
C26 0.0250(14) 0.0310(15) 0.0386(16) -0.0038(12) 0.0115(12) -0.0014(12)
C27 0.0357(15) 0.0227(14) 0.0430(17) -0.0045(12) 0.0171(13) 0.0044(12)
C28 0.0401(16) 0.0204(13) 0.0351(16) -0.0085(12) 0.0107(13) -0.0064(12)
C29 0.0251(14) 0.0274(14) 0.0315(15) -0.0033(12) 0.0058(11) -0.0050(11)
C30 0.0288(14) 0.0257(13) 0.0283(14) -0.0016(11) 0.0116(11) -0.0018(11)
C31 0.0253(13) 0.0240(13) 0.0266(15) -0.0038(11) 0.0027(11) -0.0034(11)
C32 0.0323(15) 0.0293(14) 0.0323(16) -0.0046(12) 0.0117(12) -0.0022(12)
C33 0.0442(17) 0.0340(15) 0.0246(16) -0.0005(12) 0.0018(13) -0.0063(13)
C34 0.0250(15) 0.0374(16) 0.0429(19) 0.0037(13) -0.0047(13) -0.0019(12)
C35 0.0238(14) 0.0424(17) 0.049(2) -0.0022(14) 0.0132(13) -0.0003(12)
C36 0.0303(15) 0.0341(15) 0.0296(16) -0.0033(12) 0.0084(12) -0.0012(12)
C37 0.062(2) 0.084(3) 0.052(2) 0.005(2) 0.0021(18) 0.013(2)
C38 0.064(2) 0.088(3) 0.080(3) -0.010(2) -0.003(2) 0.029(2)
C39 0.057(2) 0.062(2) 0.093(3) -0.008(2) 0.031(2) 0.0090(18)
C40 0.065(2) 0.079(3) 0.054(2) -0.0170(19) 0.0102(18) 0.0248(19)
C41 0.056(2) 0.076(2) 0.060(2) 0.0042(19) 0.0266(18) 0.0128(18)
C42 0.069(3) 0.057(3) 0.055(3) 0.005(3) 0.030(3) 0.012(3)
C43 0.136(4) 0.078(3) 0.069(3) -0.026(2) 0.053(3) -0.028(3)
C41' 0.056(2) 0.076(2) 0.060(2) 0.0042(19) 0.0266(18) 0.0128(18)
C42' 0.069(3) 0.057(3) 0.055(3) 0.005(3) 0.030(3) 0.012(3)
C43' 0.136(4) 0.078(3) 0.069(3) -0.026(2) 0.053(3) -0.028(3)
C44 0.080(3) 0.123(4) 0.049(2) -0.030(2) 0.017(2) -0.028(3)

loop_
_atom_type_symbol
_atom_type_description
_atom_type_scat_dispersion_real
_atom_type_scat_dispersion_imag
_atom_type_scat_source
C C 0.0033 0.0016 'International Tables Vol C Tables 4.2.6.8 and 6.1.1.4'
H H 0.0000 0.0000 'International Tables Vol C Tables 4.2.6.8 and 6.1.1.4'
F F 0.0171 0.0103 'International Tables Vol C Tables 4.2.6.8 and 6.1.1.4'
N N 0.0061 0.0033 'International Tables Vol C Tables 4.2.6.8 and 6.1.1.4'
Al Al 0.0645 0.0514 'International Tables Vol C Tables 4.2.6.8 and 6.1.1.4'
O O 0.0106 0.0060 'International Tables Vol C Tables 4.2.6.8 and 6.1.1.4'
Li Li -0.0003 0.0001 'International Tables Vol C Tables 4.2.6.8 and 6.1.1.4'

loop_
_geom_angle_atom_site_label_1
_geom_angle_atom_site_label_2
_geom_angle_atom_site_label_3
_geom_angle
_geom_angle_site_symmetry_1
_geom_angle_site_symmetry_3
N4 Al1 N2 135.98(9) . .
N4 Al1 N3 87.55(9) . .
N2 Al1 N3 105.97(9) . .
N4 Al1 N1 109.63(9) . .
N2 Al1 N1 87.36(9) . .
N3 Al1 N1 139.12(9) . .
C9 F7 Li1 129.2(2) . 2_655
C28 F22 Li1 111.34(19) . .
O2 Li1 O1 130.4(3) . .
O2 Li1 F7 114.1(3) . 2_645
O1 Li1 F7 108.5(2) . 2_645
O2 Li1 F22 104.7(2) . .
O1 Li1 F22 101.9(2) . .
F7 Li1 F22 86.5(2) 2_645 .
C40 O1 C37 108.3(2) . .
C40 O1 Li1 118.5(2) . .
C37 O1 Li1 132.5(2) . .
C41 O2 C44 108.5(2) . .
C41 O2 Li1 123.9(2) . .
C44 O2 Li1 127.2(3) . .
C7 N1 C1 120.9(2) . .
C7 N1 Al1 112.10(16) . .
C1 N1 Al1 125.45(16) . .
C12 N2 C13 121.6(2) . .
C12 N2 Al1 112.59(16) . .
C13 N2 Al1 123.98(15) . .
C25 N3 C19 121.71(19) . .
C25 N3 Al1 112.35(15) . .
C19 N3 Al1 124.82(15) . .
C30 N4 C31 119.82(19) . .
C30 N4 Al1 111.87(15) . .
C31 N4 Al1 125.80(15) . .
C2 C1 C6 115.7(3) . .
C2 C1 N1 120.7(2) . .
C6 C1 N1 123.4(2) . .
F1 C2 C3 119.0(3) . .
F1 C2 C1 118.7(2) . .
C3 C2 C1 122.3(3) . .
F2 C3 C4 120.0(3) . .
F2 C3 C2 119.7(3) . .
C4 C3 C2 120.3(3) . .
F3 C4 C3 120.5(4) . .
F3 C4 C5 120.0(3) . .
C3 C4 C5 119.5(3) . .
F4 C5 C6 120.2(3) . .
F4 C5 C4 119.9(3) . .
C6 C5 C4 119.9(3) . .
F5 C6 C5 118.7(3) . .
F5 C6 C1 119.1(2) . .
C5 C6 C1 122.2(3) . .
C8 C7 N1 128.4(2) . .
C8 C7 C12 117.1(2) . .
N1 C7 C12 114.4(2) . .
F6 C8 C9 117.0(2) . .
F6 C8 C7 121.4(2) . .
C9 C8 C7 121.6(2) . .
C10 C9 F7 119.9(2) . .
C10 C9 C8 121.5(2) . .
F7 C9 C8 118.6(2) . .
F8 C10 C9 121.3(2) . .
F8 C10 C11 120.1(3) . .
C9 C10 C11 118.5(2) . .
F9 C11 C10 117.2(2) . .
F9 C11 C12 121.0(2) . .
C10 C11 C12 121.8(2) . .
C11 C12 N2 127.1(2) . .
C11 C12 C7 119.3(2) . .
N2 C12 C7 113.5(2) . .
C18 C13 C14 115.4(2) . .
C18 C13 N2 119.9(2) . .
C14 C13 N2 124.4(2) . .
F10 C14 C15 118.4(2) . .
F10 C14 C13 119.3(2) . .
C15 C14 C13 122.3(2) . .
F11 C15 C16 119.8(2) . .
F11 C15 C14 119.9(2) . .
C16 C15 C14 120.3(2) . .
F12 C16 C15 120.5(3) . .
F12 C16 C17 120.3(3) . .
C15 C16 C17 119.1(2) . .
F13 C17 C16 119.6(2) . .
F13 C17 C18 120.5(2) . .
C16 C17 C18 119.9(2) . .
F14 C18 C17 118.7(2) . .
F14 C18 C13 118.4(2) . .
C17 C18 C13 122.9(2) . .
C20 C19 C24 115.3(2) . .
C20 C19 N3 119.7(2) . .
C24 C19 N3 124.9(2) . .
F15 C20 C21 118.4(2) . .
F15 C20 C19 118.9(2) . .
C21 C20 C19 122.6(2) . .
F16 C21 C22 120.2(2) . .
F16 C21 C20 119.4(2) . .
C22 C21 C20 120.4(2) . .
F17 C22 C21 120.6(3) . .
F17 C22 C23 120.4(3) . .
C21 C22 C23 119.0(2) . .
F18 C23 C22 120.2(2) . .
F18 C23 C24 119.7(3) . .
C22 C23 C24 120.1(2) . .
F19 C24 C23 118.4(2) . .
F19 C24 C19 119.2(2) . .
C23 C24 C19 122.4(2) . .
C26 C25 N3 128.3(2) . .
C26 C25 C30 118.2(2) . .
N3 C25 C30 113.5(2) . .
F20 C26 C27 117.4(2) . .
F20 C26 C25 121.1(2) . .
C27 C26 C25 121.4(2) . .
F21 C27 C28 120.4(2) . .
F21 C27 C26 119.9(2) . .
C28 C27 C26 119.7(2) . .
C27 C28 F22 120.1(2) . .
C27 C28 C29 120.5(2) . .
F22 C28 C29 119.4(2) . .
F23 C29 C28 118.2(2) . .
F23 C29 C30 120.7(2) . .
C28 C29 C30 121.1(2) . .
C29 C30 N4 126.7(2) . .
C29 C30 C25 118.7(2) . .
N4 C30 C25 114.6(2) . .
C36 C31 C32 115.8(2) . .
C36 C31 N4 120.8(2) . .
C32 C31 N4 123.2(2) . .
F24 C32 C33 118.9(2) . .
F24 C32 C31 118.7(2) . .
C33 C32 C31 122.3(2) . .
F25 C33 C32 120.2(2) . .
F25 C33 C34 120.0(2) . .
C32 C33 C34 119.8(2) . .
F26 C34 C35 120.6(2) . .
F26 C34 C33 119.7(3) . .
C35 C34 C33 119.7(2) . .
F27 C35 C34 119.9(2) . .
F27 C35 C36 120.3(3) . .
C34 C35 C36 119.8(2) . .
F28 C36 C35 119.0(2) . .
F28 C36 C31 118.3(2) . .
C35 C36 C31 122.7(2) . .
O1 C37 C38 106.1(3) . .
O1 C37 H37A 109.0 . .
C38 C37 H37A 110.9 . .
O1 C37 H37B 109.2 . .
C38 C37 H37B 112.1 . .
H37A C37 H37B 109.5 . .
C39 C38 C37 104.8(3) . .
C39 C38 H38A 112.3 . .
C37 C38 H38A 110.3 . .
C39 C38 H38B 111.0 . .
C37 C38 H38B 108.9 . .
H38A C38 H38B 109.5 . .
C38 C39 C40 102.4(3) . .
C38 C39 H39A 108.7 . .
C40 C39 H39A 112.1 . .
C38 C39 H39B 110.1 . .
C40 C39 H39B 113.8 . .
H39A C39 H39B 109.5 . .
O1 C40 C39 106.6(3) . .
O1 C40 H40A 108.5 . .
C39 C40 H40A 110.7 . .
O1 C40 H40B 109.4 . .
C39 C40 H40B 112.0 . .
H40A C40 H40B 109.5 . .
O2 C41 C42 98.6(3) . .
O2 C41 H41A 112.0 . .
C42 C41 H41A 112.0 . .
O2 C41 H41B 112.0 . .
C42 C41 H41B 112.0 . .
H41A C41 H41B 109.7 . .
C43 C42 C41 104.5(5) . .
C43 C42 H42A 110.9 . .
C41 C42 H42A 110.9 . .
C43 C42 H42B 110.9 . .
C41 C42 H42B 110.9 . .
H42A C42 H42B 108.9 . .
C42 C43 C44 102.0(4) . .
C42 C43 H43A 111.4 . .
C44 C43 H43A 111.4 . .
C42 C43 H43B 111.4 . .
C44 C43 H43B 111.4 . .
H43A C43 H43B 109.2 . .
H42C C42' H42D 109.6 . .
O2 C44 C43 107.0(3) . .
O2 C44 H44A 108.2 . .
C43 C44 H44A 111.2 . .
O2 C44 H44B 109.3 . .
C43 C44 H44B 111.6 . .
H44A C44 H44B 109.5 . .

loop_
_geom_bond_atom_site_label_1
_geom_bond_atom_site_label_2
_geom_bond_distance
_geom_bond_site_symmetry_2
Al1 N4 1.849(2) .
Al1 N2 1.854(2) .
Al1 N3 1.855(2) .
Al1 N1 1.859(2) .
F1 C2 1.345(3) .
F2 C3 1.346(4) .
F3 C4 1.349(3) .
F4 C5 1.347(4) .
F5 C6 1.347(3) .
F6 C8 1.362(3) .
F7 C9 1.377(3) .
F7 Li1 1.924(5) 2_655
F8 C10 1.346(3) .
F9 C11 1.354(3) .
F10 C14 1.349(3) .
F11 C15 1.346(3) .
F12 C16 1.342(3) .
F13 C17 1.340(3) .
F14 C18 1.352(3) .
F15 C20 1.348(3) .
F16 C21 1.351(3) .
F17 C22 1.344(3) .
F18 C23 1.345(3) .
F19 C24 1.353(3) .
F20 C26 1.355(3) .
F21 C27 1.358(3) .
F22 C28 1.371(3) .
F22 Li1 2.089(5) .
F23 C29 1.351(3) .
F24 C32 1.352(3) .
F25 C33 1.344(3) .
F26 C34 1.347(3) .
F27 C35 1.341(3) .
F28 C36 1.348(3) .
Li1 O2 1.850(5) .
Li1 O1 1.861(5) .
Li1 F7 1.924(5) 2_645
O1 C40 1.440(4) .
O1 C37 1.442(4) .
O2 C41 1.435(4) .
O2 C44 1.449(4) .
N1 C7 1.401(3) .
N1 C1 1.407(3) .
N2 C12 1.405(3) .
N2 C13 1.406(3) .
N3 C25 1.402(3) .
N3 C19 1.406(3) .
N4 C30 1.402(3) .
N4 C31 1.416(3) .
C1 C2 1.384(4) .
C1 C6 1.399(4) .
C2 C3 1.376(4) .
C3 C4 1.360(5) .
C4 C5 1.375(5) .
C5 C6 1.371(4) .
C7 C8 1.383(3) .
C7 C12 1.424(3) .
C8 C9 1.376(4) .
C9 C10 1.353(4) .
C10 C11 1.381(4) .
C11 C12 1.382(3) .
C13 C18 1.387(3) .
C13 C14 1.391(3) .
C14 C15 1.377(4) .
C15 C16 1.369(4) .
C16 C17 1.372(4) .
C17 C18 1.373(4) .
C19 C20 1.386(3) .
C19 C24 1.393(3) .
C20 C21 1.371(3) .
C21 C22 1.366(4) .
C22 C23 1.370(4) .
C23 C24 1.376(4) .
C25 C26 1.386(3) .
C25 C30 1.420(3) .
C26 C27 1.379(3) .
C27 C28 1.359(4) .
C28 C29 1.377(3) .
C29 C30 1.384(3) .
C31 C36 1.382(3) .
C31 C32 1.392(3) .
C32 C33 1.372(4) .
C33 C34 1.373(4) .
C34 C35 1.366(4) .
C35 C36 1.373(4) .
C37 C38 1.499(5) .
C37 H37A 0.9602 .
C37 H37B 0.9601 .
C38 C39 1.482(5) .
C38 H38A 0.9599 .
C38 H38B 0.9599 .
C39 C40 1.485(5) .
C39 H39A 0.9601 .
C39 H39B 0.9600 .
C40 H40A 0.9598 .
C40 H40B 0.9600 .
C41 C42 1.615(7) .
C41 H41A 0.9900 .
C41 H41B 0.9900 .
C42 C43 1.342(7) .
C42 H42A 0.9900 .
C42 H42B 0.9900 .
C43 C44 1.465(5) .
C43 H43A 0.9900 .
C43 H43B 0.9900 .
C42' H42C 0.9900 .
C42' H42D 0.9900 .
C44 H44A 0.9601 .
C44 H44B 0.9599 .

loop_
_geom_torsion_atom_site_label_1
_geom_torsion_atom_site_label_2
_geom_torsion_atom_site_label_3
_geom_torsion_atom_site_label_4
_geom_torsion
_geom_torsion_site_symmetry_1
_geom_torsion_site_symmetry_4
C28 F22 Li1 O2 38.3(3) . .
C28 F22 Li1 O1 -99.5(2) . .
C28 F22 Li1 F7 152.32(18) . 2_645
O2 Li1 O1 C40 -176.7(3) . .
F7 Li1 O1 C40 34.9(4) 2_645 .
F22 Li1 O1 C40 -55.4(3) . .
O2 Li1 O1 C37 -7.4(6) . .
F7 Li1 O1 C37 -155.8(3) 2_645 .
F22 Li1 O1 C37 114.0(3) . .
O1 Li1 O2 C41 -150.5(3) . .
F7 Li1 O2 C41 -3.5(4) 2_645 .
F22 Li1 O2 C41 89.2(3) . .
O1 Li1 O2 C44 21.3(6) . .
F7 Li1 O2 C44 168.4(3) 2_645 .
F22 Li1 O2 C44 -98.9(3) . .
N4 Al1 N1 C7 138.66(15) . .
N2 Al1 N1 C7 0.26(16) . .
N3 Al1 N1 C7 -111.30(18) . .
N4 Al1 N1 C1 -27.1(2) . .
N2 Al1 N1 C1 -165.5(2) . .
N3 Al1 N1 C1 83.0(2) . .
N4 Al1 N2 C12 -116.54(17) . .
N3 Al1 N2 C12 140.03(15) . .
N1 Al1 N2 C12 -0.69(16) . .
N4 Al1 N2 C13 78.6(2) . .
N3 Al1 N2 C13 -24.9(2) . .
N1 Al1 N2 C13 -165.60(19) . .
N4 Al1 N3 C25 -2.46(16) . .
N2 Al1 N3 C25 134.97(16) . .
N1 Al1 N3 C25 -120.12(17) . .
N4 Al1 N3 C19 -170.42(19) . .
N2 Al1 N3 C19 -33.0(2) . .
N1 Al1 N3 C19 71.9(2) . .
N2 Al1 N4 C30 -106.80(18) . .
N3 Al1 N4 C30 3.81(16) . .
N1 Al1 N4 C30 145.83(15) . .
N2 Al1 N4 C31 91.4(2) . .
N3 Al1 N4 C31 -158.01(19) . .
N1 Al1 N4 C31 -16.0(2) . .
C7 N1 C1 C2 133.2(2) . .
Al1 N1 C1 C2 -62.3(3) . .
C7 N1 C1 C6 -52.0(3) . .
Al1 N1 C1 C6 112.5(2) . .
C6 C1 C2 F1 -178.4(2) . .
N1 C1 C2 F1 -3.3(4) . .
C6 C1 C2 C3 1.3(4) . .
N1 C1 C2 C3 176.5(2) . .
F1 C2 C3 F2 -1.2(4) . .
C1 C2 C3 F2 179.0(2) . .
F1 C2 C3 C4 179.6(3) . .
C1 C2 C3 C4 -0.2(4) . .
F2 C3 C4 F3 0.5(4) . .
C2 C3 C4 F3 179.7(3) . .
F2 C3 C4 C5 -179.3(3) . .
C2 C3 C4 C5 -0.1(5) . .
F3 C4 C5 F4 0.9(4) . .
C3 C4 C5 F4 -179.3(3) . .
F3 C4 C5 C6 179.4(3) . .
C3 C4 C5 C6 -0.8(5) . .
F4 C5 C6 F5 1.2(4) . .
C4 C5 C6 F5 -177.3(3) . .
F4 C5 C6 C1 -179.5(2) . .
C4 C5 C6 C1 2.0(4) . .
C2 C1 C6 F5 177.1(2) . .
N1 C1 C6 F5 2.1(4) . .
C2 C1 C6 C5 -2.2(4) . .
N1 C1 C6 C5 -177.3(2) . .
C1 N1 C7 C8 -15.1(4) . .
Al1 N1 C7 C8 178.5(2) . .
C1 N1 C7 C12 166.7(2) . .
Al1 N1 C7 C12 0.2(2) . .
N1 C7 C8 F6 -1.9(4) . .
C12 C7 C8 F6 176.3(2) . .
N1 C7 C8 C9 179.2(2) . .
C12 C7 C8 C9 -2.6(4) . .
Li1 F7 C9 C10 -144.0(3) 2_655 .
Li1 F7 C9 C8 34.9(4) 2_655 .
F6 C8 C9 C10 -178.5(2) . .
C7 C8 C9 C10 0.4(4) . .
F6 C8 C9 F7 2.6(3) . .
C7 C8 C9 F7 -178.4(2) . .
F7 C9 C10 F8 0.3(4) . .
C8 C9 C10 F8 -178.5(2) . .
F7 C9 C10 C11 179.6(2) . .
C8 C9 C10 C11 0.8(4) . .
F8 C10 C11 F9 1.3(3) . .
C9 C10 C11 F9 -177.9(2) . .
F8 C10 C11 C12 179.6(2) . .
C9 C10 C11 C12 0.3(4) . .
F9 C11 C12 N2 -1.1(4) . .
C10 C11 C12 N2 -179.3(2) . .
F9 C11 C12 C7 175.7(2) . .
C10 C11 C12 C7 -2.5(4) . .
C13 N2 C12 C11 -16.8(4) . .
Al1 N2 C12 C11 177.9(2) . .
C13 N2 C12 C7 166.3(2) . .
Al1 N2 C12 C7 1.0(2) . .
C8 C7 C12 C11 3.6(3) . .
N1 C7 C12 C11 -178.0(2) . .
C8 C7 C12 N2 -179.2(2) . .
N1 C7 C12 N2 -0.8(3) . .
C12 N2 C13 C18 135.3(2) . .
Al1 N2 C13 C18 -61.1(3) . .
C12 N2 C13 C14 -50.4(3) . .
Al1 N2 C13 C14 113.2(2) . .
C18 C13 C14 F10 177.7(2) . .
N2 C13 C14 F10 3.1(4) . .
C18 C13 C14 C15 -0.4(4) . .
N2 C13 C14 C15 -174.9(2) . .
F10 C14 C15 F11 1.6(4) . .
C13 C14 C15 F11 179.7(2) . .
F10 C14 C15 C16 -177.2(2) . .
C13 C14 C15 C16 0.9(4) . .
F11 C15 C16 F12 -0.5(4) . .
C14 C15 C16 F12 178.3(2) . .
F11 C15 C16 C17 179.9(2) . .
C14 C15 C16 C17 -1.3(4) . .
F12 C16 C17 F13 0.8(4) . .
C15 C16 C17 F13 -179.6(2) . .
F12 C16 C17 C18 -178.3(2) . .
C15 C16 C17 C18 1.2(4) . .
F13 C17 C18 F14 -0.6(4) . .
C16 C17 C18 F14 178.5(2) . .
F13 C17 C18 C13 -179.9(2) . .
C16 C17 C18 C13 -0.8(4) . .
C14 C13 C18 F14 -179.0(2) . .
N2 C13 C18 F14 -4.2(3) . .
C14 C13 C18 C17 0.3(4) . .
N2 C13 C18 C17 175.1(2) . .
C25 N3 C19 C20 137.7(2) . .
Al1 N3 C19 C20 -55.4(3) . .
C25 N3 C19 C24 -46.6(3) . .
Al1 N3 C19 C24 120.3(2) . .
C24 C19 C20 F15 -177.9(2) . .
N3 C19 C20 F15 -1.8(3) . .
C24 C19 C20 C21 3.3(3) . .
N3 C19 C20 C21 179.4(2) . .
F15 C20 C21 F16 -2.3(3) . .
C19 C20 C21 F16 176.5(2) . .
F15 C20 C21 C22 179.9(2) . .
C19 C20 C21 C22 -1.3(4) . .
F16 C21 C22 F17 2.1(4) . .
C20 C21 C22 F17 179.9(2) . .
F16 C21 C22 C23 -177.8(2) . .
C20 C21 C22 C23 -0.1(4) . .
F17 C22 C23 F18 1.2(4) . .
C21 C22 C23 F18 -178.9(2) . .
F17 C22 C23 C24 179.3(2) . .
C21 C22 C23 C24 -0.8(4) . .
F18 C23 C24 F19 1.8(4) . .
C22 C23 C24 F19 -176.4(2) . .
F18 C23 C24 C19 -178.8(2) . .
C22 C23 C24 C19 3.1(4) . .
C20 C19 C24 F19 175.3(2) . .
N3 C19 C24 F19 -0.6(4) . .
C20 C19 C24 C23 -4.2(4) . .
N3 C19 C24 C23 179.9(2) . .
C19 N3 C25 C26 -13.1(4) . .
Al1 N3 C25 C26 178.5(2) . .
C19 N3 C25 C30 168.9(2) . .
Al1 N3 C25 C30 0.6(2) . .
N3 C25 C26 F20 -5.6(4) . .
C30 C25 C26 F20 172.3(2) . .
N3 C25 C26 C27 174.4(2) . .
C30 C25 C26 C27 -7.7(4) . .
F20 C26 C27 F21 4.6(4) . .
C25 C26 C27 F21 -175.4(2) . .
F20 C26 C27 C28 -176.1(2) . .
C25 C26 C27 C28 3.9(4) . .
F21 C27 C28 F22 3.4(4) . .
C26 C27 C28 F22 -175.9(2) . .
F21 C27 C28 C29 180.0(2) . .
C26 C27 C28 C29 0.7(4) . .
Li1 F22 C28 C27 83.8(3) . .
Li1 F22 C28 C29 -92.8(3) . .
C27 C28 C29 F23 -178.4(2) . .
F22 C28 C29 F23 -1.8(3) . .
C27 C28 C29 C30 -1.2(4) . .
F22 C28 C29 C30 175.4(2) . .
F23 C29 C30 N4 -2.5(4) . .
C28 C29 C30 N4 -179.7(2) . .
F23 C29 C30 C25 174.4(2) . .
C28 C29 C30 C25 -2.8(4) . .
C31 N4 C30 C29 -24.3(4) . .
Al1 N4 C30 C29 172.6(2) . .
C31 N4 C30 C25 158.6(2) . .
Al1 N4 C30 C25 -4.4(3) . .
C26 C25 C30 C29 7.0(3) . .
N3 C25 C30 C29 -174.8(2) . .
C26 C25 C30 N4 -175.7(2) . .
N3 C25 C30 N4 2.5(3) . .
C30 N4 C31 C36 129.8(2) . .
Al1 N4 C31 C36 -69.7(3) . .
C30 N4 C31 C32 -55.1(3) . .
Al1 N4 C31 C32 105.4(2) . .
C36 C31 C32 F24 178.1(2) . .
N4 C31 C32 F24 2.8(4) . .
C36 C31 C32 C33 0.6(4) . .
N4 C31 C32 C33 -174.7(2) . .
F24 C32 C33 F25 -0.2(4) . .
C31 C32 C33 F25 177.2(2) . .
F24 C32 C33 C34 -177.7(2) . .
C31 C32 C33 C34 -0.2(4) . .
F25 C33 C34 F26 0.9(4) . .
C32 C33 C34 F26 178.4(2) . .
F25 C33 C34 C35 -178.0(2) . .
C32 C33 C34 C35 -0.5(4) . .
F26 C34 C35 F27 2.1(4) . .
C33 C34 C35 F27 -179.0(2) . .
F26 C34 C35 C36 -178.0(2) . .
C33 C34 C35 C36 0.9(4) . .
F27 C35 C36 F28 -1.3(4) . .
C34 C35 C36 F28 178.8(2) . .
F27 C35 C36 C31 179.5(2) . .
C34 C35 C36 C31 -0.4(4) . .
C32 C31 C36 F28 -179.6(2) . .
N4 C31 C36 F28 -4.1(3) . .
C32 C31 C36 C35 -0.3(4) . .
N4 C31 C36 C35 175.2(2) . .
C40 O1 C37 C38 -2.8(4) . .
Li1 O1 C37 C38 -173.0(3) . .
O1 C37 C38 C39 22.9(4) . .
C37 C38 C39 C40 -33.2(4) . .
C37 O1 C40 C39 -18.5(4) . .
Li1 O1 C40 C39 153.3(3) . .
C38 C39 C40 O1 32.1(4) . .
C44 O2 C41 C42 15.1(4) . .
Li1 O2 C41 C42 -171.7(4) . .
O2 C41 C42 C43 -38.1(5) . .
C41 C42 C43 C44 44.0(5) . .
C41 O2 C44 C43 9.5(4) . .
Li1 O2 C44 C43 -163.4(3) . .
C42 C43 C44 O2 -35.0(5) . .
